data_7234441
loop_
_publ_author_name
'Tailleur, Elodie'
'Marchivie, Mathieu'
'Negrier, Philippe'
'Denux, Dominique'
'Massip, St\'ephane'
'Mondieig, Denise'
'Chastanet, Guillaume'
'Guionneau, Philippe'

_publ_section_title
;
 Using polymorphism to master the spin crossover mechanism in
 [Fe(PM-PeA)2(NCSe)2]
;
_journal_issue 41
_journal_name_full CrystEngComm
_journal_page_first 6246
_journal_paper_doi 10.1039/C9CE01137D
_journal_volume 21
_journal_year 2019
_chemical_formula_moiety 'C42 H28 Fe N6 Se2'
_chemical_formula_sum 'C42 H28 Fe N6 Se2'
_chemical_formula_weight 830.47
_chemical_name_systematic '[Fe(PM-PeA)2(NCSe)2]_polymorph-II'
_space_group_crystal_system monoclinic
_space_group_IT_number 14
_space_group_name_Hall '-P 2ybc'
_space_group_name_H-M_alt 'P 1 21/c 1'
_symmetry_space_group_name_Hall '-P 2ybc'
_symmetry_space_group_name_H-M 'P 1 21/c 1'
_atom_sites_solution_hydrogens geom
_atom_sites_solution_primary direct
_audit_creation_date 2019-07-01
_audit_creation_method
;
Olex2 1.2
(compiled 2018.05.29 svn.r3508 for OlexSys, GUI svn.r5506)
;
_audit_update_record
;
2019-07-01 deposited with the CCDC.    2019-09-18 downloaded from the CCDC.
;
_cell_angle_alpha 90
_cell_angle_beta 117.901(3)
_cell_angle_gamma 90
_cell_formula_units_Z 4
_cell_length_a 16.8161(3)
_cell_length_b 14.6779(2)
_cell_length_c 17.1039(3)
_cell_measurement_reflns_used 13334
_cell_measurement_temperature 100
_cell_measurement_theta_max 72.5380
_cell_measurement_theta_min 2.9630
_cell_volume 3730.93(15)
_computing_cell_refinement 'CrysAlisPro 1.171.38.43 (Rigaku OD, 2015)'
_computing_data_collection 'CrysAlisPro 1.171.38.43 (Rigaku OD, 2015)'
_computing_data_reduction 'CrysAlisPro 1.171.38.43 (Rigaku OD, 2015)'
_computing_molecular_graphics 'Olex2 (Dolomanov et al., 2009)'
_computing_publication_material 'Olex2 (Dolomanov et al., 2009)'
_computing_structure_refinement 'ShelXL (Sheldrick, 2015)'
_computing_structure_solution 'ShelXS (Sheldrick, 2008)'
_diffrn_ambient_temperature 100
_diffrn_detector 'CCD plate'
_diffrn_measured_fraction_theta_full 0.987
_diffrn_measured_fraction_theta_max 0.971
_diffrn_measurement_details
;
List of Runs (angles in degrees, time in seconds):

  # Type    Start    End  Width  t~exp~   \w     \q     \k     \f   Frames
#--------------------------------------------------------------------------
  1  \w   -195.00 -15.00   1.00   20.00    -- -105.00  60.00 -36.00  180
  2  \w    -85.00 -37.00   1.00    5.00    --    5.00  48.00-108.00   48
  3  \w   -195.00 -15.00   1.00   20.00    -- -105.00  36.00 144.00  180
  4  \w   -131.00  49.00   1.00   10.00    --  -41.00  60.00-108.00  180
  5  \w   -195.00 -15.00   1.00   20.00    -- -105.00  60.00-108.00  180
  6  \w   -194.00 -15.00   1.00   20.00    -- -105.00  48.00  72.00  179
  7  \w   -105.00  48.00   1.00   10.00    --  -41.00  48.00 -72.00  153
  8  \w   -184.00-127.00   1.00   20.00    -- -105.00  12.00 -72.00   57
  9  \w   -128.00 -67.00   1.00   10.00    --  -41.00  36.00  72.00   61
 10  \w   -179.00-134.00   1.00   20.00    -- -105.00  60.00-144.00   45
 11  \w    -60.00 -15.00   1.00   20.00    -- -105.00  12.00-108.00   45
 12  \w   -190.00-145.00   1.00   20.00    -- -105.00  60.00   0.00   45
 13  \w   -158.00 -74.00   1.00   20.00    -- -105.00  60.00 -72.00   84
 14  \w   -195.00-115.00   1.00   20.00    -- -105.00  60.00  72.00   80
;
_diffrn_measurement_device 'abstract diffractometer'
_diffrn_measurement_device_type 'dtrek-CrysAlisPro-abstract goniometer imported rigaku-d*trek images'
_diffrn_measurement_method '\w scans'
_diffrn_orient_matrix_type 'CrysAlisPro convention (1999,Acta A55,543-557)'
_diffrn_orient_matrix_UB_11 0.0337407000
_diffrn_orient_matrix_UB_12 0.0990055000
_diffrn_orient_matrix_UB_13 0.0207241000
_diffrn_orient_matrix_UB_21 -0.0911526000
_diffrn_orient_matrix_UB_22 0.0340971000
_diffrn_orient_matrix_UB_23 -0.0733171000
_diffrn_orient_matrix_UB_31 -0.0360509000
_diffrn_orient_matrix_UB_32 0.0065318000
_diffrn_orient_matrix_UB_33 0.0677152000
_diffrn_radiation_monochromator graphite
_diffrn_radiation_probe x-ray
_diffrn_radiation_type CuK\a
_diffrn_radiation_wavelength 1.54184
_diffrn_reflns_av_R_equivalents 0.0254
_diffrn_reflns_av_unetI/netI 0.0187
_diffrn_reflns_Laue_measured_fraction_full 0.987
_diffrn_reflns_Laue_measured_fraction_max 0.971
_diffrn_reflns_limit_h_max 20
_diffrn_reflns_limit_h_min -20
_diffrn_reflns_limit_k_max 17
_diffrn_reflns_limit_k_min -17
_diffrn_reflns_limit_l_max 21
_diffrn_reflns_limit_l_min -19
_diffrn_reflns_number 27081
_diffrn_reflns_point_group_measured_fraction_full 0.987
_diffrn_reflns_point_group_measured_fraction_max 0.971
_diffrn_reflns_theta_full 67.684
_diffrn_reflns_theta_max 73.199
_diffrn_reflns_theta_min 2.974
_diffrn_source 'fine-focus sealed X-ray tube'
_diffrn_source_type 'Enhance (Cu) X-ray Source'
_exptl_absorpt_coefficient_mu 5.771
_exptl_absorpt_correction_T_max 1.00000
_exptl_absorpt_correction_T_min 0.71631
_exptl_absorpt_correction_type multi-scan
_exptl_absorpt_process_details
;
CrysAlisPro 1.171.38.43 (Rigaku Oxford Diffraction, 2015)
Empirical absorption correction using spherical harmonics,
 implemented in SCALE3 ABSPACK scaling algorithm.
;
_exptl_crystal_colour 'dark black'
_exptl_crystal_colour_modifier dark
_exptl_crystal_colour_primary black
_exptl_crystal_density_diffrn 1.478
_exptl_crystal_description block
_exptl_crystal_F_000 1664
_exptl_crystal_size_max 0.5
_exptl_crystal_size_mid 0.1
_exptl_crystal_size_min 0.1
_refine_diff_density_max 0.966
_refine_diff_density_min -0.957
_refine_diff_density_rms 0.089
_refine_ls_extinction_method none
_refine_ls_goodness_of_fit_ref 1.021
_refine_ls_hydrogen_treatment constr
_refine_ls_matrix_type full
_refine_ls_number_parameters 460
_refine_ls_number_reflns 7269
_refine_ls_number_restraints 0
_refine_ls_restrained_S_all 1.021
_refine_ls_R_factor_all 0.0529
_refine_ls_R_factor_gt 0.0492
_refine_ls_shift/su_max 0.001
_refine_ls_shift/su_mean 0.000
_refine_ls_structure_factor_coef Fsqd
_refine_ls_weighting_details 'w=1/[\s^2^(Fo^2^)+(0.0993P)^2^+2.4223P] where P=(Fo^2^+2Fc^2^)/3'
_refine_ls_weighting_scheme calc
_refine_ls_wR_factor_gt 0.1422
_refine_ls_wR_factor_ref 0.1452
_reflns_Friedel_coverage 0.000
_reflns_number_gt 6541
_reflns_number_total 7269
_reflns_threshold_expression 'I > 2\s(I)'
_cod_data_source_file c9ce01137d2.cif
_cod_data_source_block mmet29_amb-100kb
_cod_depositor_comments 'Adding full bibliography for 7234440--7234441.cif.'
_cod_original_cell_volume 3730.93(14)
_cod_database_code 7234441
_shelx_shelxl_version_number 2016/6
_shelx_space_group_comment
;
The symmetry employed for this shelxl refinement is uniquely defined
by the following loop, which should always be used as a source of
symmetry information in preference to the above space-group names.
They are only intended as comments.
;
_shelx_estimated_absorpt_t_max 0.596
_shelx_estimated_absorpt_t_min 0.160
_reflns_odcompleteness_completeness 97.36
_reflns_odcompleteness_iscentric 1
_reflns_odcompleteness_theta 73.04
_olex2_refinement_description
;
1. Fixed Uiso
 At 1.2 times of:
  All C(H) groups
2.a Aromatic/amide H refined with riding coordinates:
 C2(H2), C3(H3), C4(H4), C5(H5), C7(H7), C8(H8), C9(H9), C11(H11), C12(H12),
 C16(H16), C17(H17), C18(H18), C19(H19), C20(H20), C23(H23), C24(H24), C25(H25),
  C26(H26), C28(H28), C29(H29), C30(H30), C32(H32), C33(H33), C37(H37),
 C38(H38), C39(H39), C40(H40), C41(H41)
;
_olex2_submission_original_sample_id MMET40B
_olex2_submission_special_instructions 'No special instructions were received'
_oxdiff_exptl_absorpt_empirical_details
;
Empirical correction (ABSPACK) includes:
- Absorption correction using spherical harmonics
- Frame scaling
- Detector area scaling
;
_oxdiff_exptl_absorpt_empirical_full_max 1.634
_oxdiff_exptl_absorpt_empirical_full_min 0.610

loop_
_space_group_symop_operation_xyz
'x, y, z'
'-x, y+1/2, -z+1/2'
'-x, -y, -z'
'x, -y-1/2, z-1/2'

loop_
_atom_site_label
_atom_site_type_symbol
_atom_site_fract_x
_atom_site_fract_y
_atom_site_fract_z
_atom_site_U_iso_or_equiv
_atom_site_adp_type
_atom_site_occupancy
_atom_site_site_symmetry_order
_atom_site_calc_flag
_atom_site_refinement_flags_posn
Se1 Se 0.47240(3) 0.33707(4) 0.07596(3) 0.06898(17) Uani 1 1 d .
Se2 Se 0.00168(3) 0.21519(3) -0.13695(2) 0.04912(13) Uani 1 1 d .
Fe1 Fe 0.24123(3) 0.26439(4) 0.16367(3) 0.04083(14) Uani 1 1 d .
N1 N 0.3285(2) 0.3027(2) 0.12554(18) 0.0491(6) Uani 1 1 d .
N2 N 0.29009(19) 0.1401(2) 0.18530(18) 0.0459(6) Uani 1 1 d .
N3 N 0.33000(19) 0.2758(2) 0.29059(18) 0.0452(6) Uani 1 1 d .
N4 N 0.1522(2) 0.23808(19) 0.04311(19) 0.0475(6) Uani 1 1 d .
N5 N 0.18576(19) 0.38601(19) 0.14807(17) 0.0448(6) Uani 1 1 d .
N6 N 0.15391(18) 0.2388(2) 0.20781(17) 0.0442(6) Uani 1 1 d .
C1 C 0.3838(2) 0.3171(2) 0.1054(2) 0.0478(7) Uani 1 1 d .
C2 C 0.2715(3) 0.0728(3) 0.1261(2) 0.0532(8) Uani 1 1 d .
H2 H 0.236449 0.086121 0.064939 0.064 Uiso 1 1 calc R
C3 C 0.3014(3) -0.0149(3) 0.1511(3) 0.0625(10) Uani 1 1 d .
H3 H 0.288230 -0.060579 0.107398 0.075 Uiso 1 1 calc R
C4 C 0.3504(3) -0.0365(3) 0.2391(3) 0.0638(10) Uani 1 1 d .
H4 H 0.368174 -0.097606 0.257235 0.077 Uiso 1 1 calc R
C5 C 0.3731(3) 0.0324(3) 0.3005(3) 0.0576(9) Uani 1 1 d .
H5 H 0.409159 0.020079 0.361692 0.069 Uiso 1 1 calc R
C6 C 0.3427(2) 0.1199(3) 0.2717(2) 0.0476(7) Uani 1 1 d .
C7 C 0.3643(2) 0.1995(3) 0.3285(2) 0.0494(8) Uani 1 1 d .
H7 H 0.401991 0.195468 0.390542 0.059 Uiso 1 1 calc R
C8 C 0.3648(3) 0.4366(3) 0.3128(2) 0.0553(9) Uani 1 1 d .
H8 H 0.365357 0.437939 0.257495 0.066 Uiso 1 1 calc R
C9 C 0.3810(3) 0.5153(3) 0.3618(2) 0.0606(9) Uani 1 1 d .
H9 H 0.392782 0.570577 0.340194 0.073 Uiso 1 1 calc R
C10 C 0.3801(2) 0.5146(3) 0.4437(2) 0.0542(8) Uani 1 1 d .
C11 C 0.3651(3) 0.4323(3) 0.4743(2) 0.0561(8) Uani 1 1 d .
H11 H 0.366570 0.430197 0.530490 0.067 Uiso 1 1 calc R
C12 C 0.3479(3) 0.3533(3) 0.4250(2) 0.0523(8) Uani 1 1 d .
H12 H 0.336232 0.297868 0.446468 0.063 Uiso 1 1 calc R
C13 C 0.3479(2) 0.3556(2) 0.3438(2) 0.0466(7) Uani 1 1 d .
C14 C 0.3925(3) 0.5967(3) 0.4924(3) 0.0584(9) Uani 1 1 d .
C15 C 0.3994(3) 0.6661(3) 0.5322(3) 0.0588(9) Uani 1 1 d .
C16 C 0.3787(3) 0.8312(3) 0.5290(3) 0.0671(11) Uani 1 1 d .
H16 H 0.354789 0.830231 0.466487 0.081 Uiso 1 1 calc R
C17 C 0.3866(3) 0.9123(4) 0.5720(4) 0.0786(13) Uani 1 1 d .
H17 H 0.368101 0.967568 0.539399 0.094 Uiso 1 1 calc R
C18 C 0.4219(3) 0.9133(4) 0.6639(4) 0.0832(15) Uani 1 1 d .
H18 H 0.427242 0.969545 0.693400 0.100 Uiso 1 1 calc R
C19 C 0.4490(3) 0.8346(4) 0.7123(3) 0.0738(12) Uani 1 1 d .
H19 H 0.473306 0.836301 0.774855 0.089 Uiso 1 1 calc R
C20 C 0.4406(3) 0.7516(3) 0.6686(3) 0.0648(10) Uani 1 1 d .
H20 H 0.458535 0.696429 0.701413 0.078 Uiso 1 1 calc R
C21 C 0.4058(3) 0.7502(3) 0.5770(3) 0.0591(9) Uani 1 1 d .
C22 C 0.0930(2) 0.2289(2) -0.0281(2) 0.0428(7) Uani 1 1 d .
C23 C 0.2021(3) 0.4596(3) 0.1108(2) 0.0534(8) Uani 1 1 d .
H23 H 0.247153 0.455745 0.092231 0.064 Uiso 1 1 calc R
C24 C 0.1560(3) 0.5400(3) 0.0986(3) 0.0653(10) Uani 1 1 d .
H24 H 0.169231 0.590823 0.072267 0.078 Uiso 1 1 calc R
C25 C 0.0896(3) 0.5463(3) 0.1253(3) 0.0716(11) Uani 1 1 d .
H25 H 0.056983 0.601334 0.117466 0.086 Uiso 1 1 calc R
C26 C 0.0722(3) 0.4713(3) 0.1631(3) 0.0634(10) Uani 1 1 d .
H26 H 0.027390 0.473661 0.182107 0.076 Uiso 1 1 calc R
C27 C 0.1213(2) 0.3919(3) 0.1732(2) 0.0503(8) Uani 1 1 d .
C28 C 0.1072(2) 0.3074(3) 0.2096(2) 0.0499(7) Uani 1 1 d .
H28 H 0.066157 0.303211 0.233179 0.060 Uiso 1 1 calc R
C29 C 0.1252(2) 0.0760(3) 0.1942(2) 0.0523(8) Uani 1 1 d .
H29 H 0.110181 0.080329 0.133383 0.063 Uiso 1 1 calc R
C30 C 0.1248(3) -0.0077(3) 0.2304(2) 0.0563(8) Uani 1 1 d .
H30 H 0.109832 -0.060902 0.194645 0.068 Uiso 1 1 calc R
C31 C 0.1465(2) -0.0147(3) 0.3203(2) 0.0531(8) Uani 1 1 d .
C32 C 0.1683(3) 0.0636(3) 0.3711(2) 0.0557(8) Uani 1 1 d .
H32 H 0.183182 0.059591 0.431839 0.067 Uiso 1 1 calc R
C33 C 0.1689(2) 0.1484(3) 0.3347(2) 0.0515(8) Uani 1 1 d .
H33 H 0.183707 0.201740 0.370199 0.062 Uiso 1 1 calc R
C34 C 0.1476(2) 0.1541(3) 0.2460(2) 0.0471(7) Uani 1 1 d .
C35 C 0.1436(2) -0.1040(3) 0.3549(2) 0.0554(8) Uani 1 1 d .
C36 C 0.1385(2) -0.1792(3) 0.3789(2) 0.0544(8) Uani 1 1 d .
C37 C 0.1522(3) -0.3433(3) 0.3625(3) 0.0652(10) Uani 1 1 d .
H37 H 0.175701 -0.331215 0.322731 0.078 Uiso 1 1 calc R
C38 C 0.1400(3) -0.4329(3) 0.3820(3) 0.0720(12) Uani 1 1 d .
H38 H 0.154833 -0.481975 0.355030 0.086 Uiso 1 1 calc R
C39 C 0.1063(3) -0.4505(3) 0.4405(3) 0.0636(10) Uani 1 1 d .
H39 H 0.096813 -0.511670 0.452479 0.076 Uiso 1 1 calc R
C40 C 0.0865(3) -0.3800(3) 0.4813(3) 0.0608(9) Uani 1 1 d .
H40 H 0.065021 -0.392570 0.522536 0.073 Uiso 1 1 calc R
C41 C 0.0979(3) -0.2903(2) 0.4624(2) 0.0509(8) Uani 1 1 d .
H41 H 0.084052 -0.241761 0.490685 0.061 Uiso 1 1 calc R
C42 C 0.1296(2) -0.2714(3) 0.4020(2) 0.0524(8) Uani 1 1 d .

loop_
_atom_site_aniso_label
_atom_site_aniso_U_11
_atom_site_aniso_U_22
_atom_site_aniso_U_33
_atom_site_aniso_U_23
_atom_site_aniso_U_13
_atom_site_aniso_U_12
Se1 0.0679(3) 0.0936(4) 0.0539(2) -0.0270(2) 0.0355(2) -0.0328(2)
Se2 0.0551(2) 0.0497(2) 0.0395(2) -0.00154(14) 0.01951(16) -0.00301(15)
Fe1 0.0435(3) 0.0486(3) 0.0310(2) -0.00049(19) 0.0179(2) -0.0004(2)
N1 0.0552(16) 0.0560(16) 0.0375(13) -0.0045(12) 0.0228(13) -0.0042(13)
N2 0.0480(14) 0.0551(15) 0.0377(13) 0.0006(11) 0.0227(12) 0.0024(12)
N3 0.0442(14) 0.0577(16) 0.0351(13) -0.0024(11) 0.0198(11) -0.0022(12)
N4 0.0548(16) 0.0475(15) 0.0420(15) 0.0019(11) 0.0241(14) 0.0010(12)
N5 0.0490(14) 0.0515(15) 0.0321(12) -0.0027(11) 0.0176(11) -0.0025(11)
N6 0.0434(14) 0.0544(16) 0.0332(12) 0.0007(11) 0.0166(11) -0.0015(11)
C1 0.0566(19) 0.0525(18) 0.0346(15) -0.0101(13) 0.0216(14) -0.0111(15)
C2 0.061(2) 0.057(2) 0.0429(17) -0.0022(15) 0.0252(16) 0.0044(16)
C3 0.071(2) 0.061(2) 0.055(2) -0.0043(17) 0.0302(19) 0.0094(19)
C4 0.066(2) 0.060(2) 0.066(2) 0.0075(18) 0.031(2) 0.0157(18)
C5 0.054(2) 0.068(2) 0.0469(18) 0.0078(17) 0.0213(16) 0.0139(17)
C6 0.0439(16) 0.061(2) 0.0389(15) 0.0014(14) 0.0198(13) 0.0049(14)
C7 0.0440(16) 0.067(2) 0.0368(15) 0.0014(15) 0.0182(14) 0.0009(15)
C8 0.061(2) 0.067(2) 0.0395(16) -0.0063(15) 0.0254(16) -0.0163(17)
C9 0.067(2) 0.071(2) 0.0462(18) -0.0064(17) 0.0279(17) -0.0190(19)
C10 0.0522(19) 0.067(2) 0.0423(17) -0.0092(16) 0.0213(15) -0.0078(16)
C11 0.061(2) 0.070(2) 0.0404(17) -0.0023(16) 0.0261(16) 0.0009(17)
C12 0.060(2) 0.062(2) 0.0380(16) 0.0032(14) 0.0258(15) 0.0048(16)
C13 0.0448(16) 0.0598(19) 0.0350(15) -0.0013(13) 0.0185(13) -0.0019(14)
C14 0.056(2) 0.071(2) 0.0507(19) -0.0051(18) 0.0270(17) -0.0072(17)
C15 0.0533(19) 0.071(2) 0.053(2) -0.0115(18) 0.0256(17) -0.0106(17)
C16 0.049(2) 0.079(3) 0.069(3) -0.009(2) 0.0235(19) -0.0009(18)
C17 0.060(2) 0.072(3) 0.097(4) -0.009(3) 0.032(2) 0.009(2)
C18 0.062(3) 0.085(3) 0.102(4) -0.039(3) 0.039(3) 0.001(2)
C19 0.065(2) 0.088(3) 0.072(3) -0.027(2) 0.035(2) -0.004(2)
C20 0.061(2) 0.075(3) 0.066(2) -0.018(2) 0.036(2) -0.0094(19)
C21 0.0452(18) 0.070(2) 0.063(2) -0.0145(19) 0.0261(17) -0.0083(17)
C22 0.0552(18) 0.0392(15) 0.0368(16) 0.0018(12) 0.0238(15) 0.0000(13)
C23 0.066(2) 0.0542(19) 0.0384(16) -0.0004(14) 0.0226(16) -0.0026(16)
C24 0.087(3) 0.053(2) 0.054(2) 0.0039(17) 0.031(2) 0.0015(19)
C25 0.082(3) 0.054(2) 0.072(3) -0.0020(19) 0.030(2) 0.012(2)
C26 0.065(2) 0.066(2) 0.060(2) -0.0023(18) 0.0305(19) 0.0113(19)
C27 0.0518(18) 0.057(2) 0.0381(16) -0.0027(14) 0.0177(14) 0.0024(15)
C28 0.0451(17) 0.065(2) 0.0415(16) -0.0012(15) 0.0216(14) 0.0019(15)
C29 0.0531(18) 0.066(2) 0.0376(16) 0.0015(15) 0.0206(15) -0.0100(16)
C30 0.057(2) 0.063(2) 0.0444(17) 0.0010(16) 0.0201(16) -0.0098(17)
C31 0.0463(17) 0.066(2) 0.0468(18) 0.0109(16) 0.0213(15) 0.0010(15)
C32 0.059(2) 0.069(2) 0.0444(17) 0.0123(16) 0.0282(16) 0.0079(17)
C33 0.0567(19) 0.061(2) 0.0413(16) 0.0025(15) 0.0267(15) 0.0066(16)
C34 0.0414(16) 0.062(2) 0.0385(16) 0.0055(14) 0.0194(13) 0.0004(14)
C35 0.0504(19) 0.067(2) 0.0472(18) 0.0078(16) 0.0214(16) 0.0018(16)
C36 0.0478(18) 0.066(2) 0.0449(18) 0.0082(17) 0.0183(15) 0.0032(16)
C37 0.067(2) 0.074(3) 0.053(2) 0.0057(18) 0.0261(19) 0.015(2)
C38 0.075(3) 0.070(3) 0.057(2) -0.005(2) 0.019(2) 0.021(2)
C39 0.068(2) 0.050(2) 0.054(2) 0.0007(16) 0.0132(18) 0.0035(17)
C40 0.068(2) 0.058(2) 0.052(2) 0.0010(17) 0.0248(18) -0.0041(18)
C41 0.0584(19) 0.0480(18) 0.0452(17) -0.0030(14) 0.0233(16) -0.0028(15)
C42 0.0465(18) 0.060(2) 0.0412(17) 0.0029(14) 0.0124(15) 0.0053(15)

loop_
_atom_type_symbol
_atom_type_description
_atom_type_scat_dispersion_real
_atom_type_scat_dispersion_imag
_atom_type_scat_source
C C 0.0181 0.0091 'International Tables Vol C Tables 4.2.6.8 and 6.1.1.4'
H H 0.0000 0.0000 'International Tables Vol C Tables 4.2.6.8 and 6.1.1.4'
Fe Fe -1.1336 3.1974 'International Tables Vol C Tables 4.2.6.8 and 6.1.1.4'
N N 0.0311 0.0180 'International Tables Vol C Tables 4.2.6.8 and 6.1.1.4'
Se Se -0.7943 1.1372 'International Tables Vol C Tables 4.2.6.8 and 6.1.1.4'

loop_
_geom_angle_atom_site_label_1
_geom_angle_atom_site_label_2
_geom_angle_atom_site_label_3
_geom_angle
N1 Fe1 N2 90.96(12)
N1 Fe1 N3 92.47(12)
N1 Fe1 N5 94.38(12)
N1 Fe1 N6 173.85(12)
N2 Fe1 N3 80.68(12)
N2 Fe1 N5 174.54(12)
N2 Fe1 N6 94.09(12)
N4 Fe1 N1 91.66(12)
N4 Fe1 N2 93.56(12)
N4 Fe1 N3 172.97(12)
N4 Fe1 N5 87.45(12)
N4 Fe1 N6 91.52(12)
N5 Fe1 N3 97.91(11)
N5 Fe1 N6 80.51(12)
N6 Fe1 N3 84.91(11)
C1 N1 Fe1 173.3(3)
C2 N2 Fe1 127.8(2)
C2 N2 C6 117.7(3)
C6 N2 Fe1 114.3(2)
C7 N3 Fe1 114.1(2)
C7 N3 C13 118.8(3)
C13 N3 Fe1 126.4(2)
C22 N4 Fe1 172.9(3)
C23 N5 Fe1 127.0(2)
C27 N5 Fe1 114.6(2)
C27 N5 C23 118.3(3)
C28 N6 Fe1 115.6(2)
C28 N6 C34 119.5(3)
C34 N6 Fe1 124.6(2)
N1 C1 Se1 178.4(4)
N2 C2 C3 122.1(3)
C4 C3 C2 120.1(4)
C3 C4 C5 118.4(4)
C4 C5 C6 119.1(3)
N2 C6 C5 122.4(3)
N2 C6 C7 112.6(3)
C5 C6 C7 125.0(3)
N3 C7 C6 116.8(3)
C9 C8 C13 120.3(3)
C8 C9 C10 120.5(4)
C9 C10 C14 120.5(4)
C11 C10 C9 118.2(4)
C11 C10 C14 121.3(3)
C12 C11 C10 121.5(3)
C11 C12 C13 119.5(4)
C8 C13 N3 118.8(3)
C8 C13 C12 120.0(3)
C12 C13 N3 121.3(3)
C15 C14 C10 177.4(4)
C14 C15 C21 178.2(5)
C17 C16 C21 120.1(5)
C16 C17 C18 119.7(5)
C19 C18 C17 121.2(4)
C18 C19 C20 119.3(5)
C21 C20 C19 119.8(5)
C16 C21 C15 119.9(4)
C16 C21 C20 119.9(4)
C20 C21 C15 120.1(4)
N4 C22 Se2 179.5(3)
N5 C23 C24 122.3(4)
C23 C24 C25 119.3(4)
C26 C25 C24 118.7(4)
C25 C26 C27 118.8(4)
N5 C27 C26 122.4(4)
N5 C27 C28 113.6(3)
C26 C27 C28 124.0(4)
N6 C28 C27 115.6(3)
C30 C29 C34 120.4(3)
C29 C30 C31 120.2(4)
C30 C31 C35 118.1(4)
C32 C31 C30 118.9(3)
C32 C31 C35 123.1(3)
C31 C32 C33 121.1(3)
C34 C33 C32 119.3(4)
C29 C34 N6 118.7(3)
C33 C34 N6 121.0(3)
C33 C34 C29 120.1(3)
C36 C35 C31 176.5(4)
C35 C36 C42 176.4(4)
C38 C37 C42 119.5(4)
C39 C38 C37 120.3(4)
C40 C39 C38 120.2(4)
C39 C40 C41 120.3(4)
C40 C41 C42 120.2(4)
C37 C42 C36 119.4(4)
C41 C42 C36 121.1(4)
C41 C42 C37 119.5(4)

loop_
_geom_bond_atom_site_label_1
_geom_bond_atom_site_label_2
_geom_bond_distance
Se1 C1 1.806(4)
Se2 C22 1.786(3)
Fe1 N1 1.947(3)
Fe1 N2 1.963(3)
Fe1 N3 1.984(3)
Fe1 N4 1.937(3)
Fe1 N5 1.974(3)
Fe1 N6 1.976(3)
N1 C1 1.152(5)
N2 C2 1.344(5)
N2 C6 1.353(4)
N3 C7 1.287(5)
N3 C13 1.425(4)
N4 C22 1.165(5)
N5 C23 1.346(5)
N5 C27 1.342(5)
N6 C28 1.287(5)
N6 C34 1.431(4)
C2 C3 1.375(6)
C3 C4 1.373(6)
C4 C5 1.377(6)
C5 C6 1.385(5)
C6 C7 1.452(5)
C8 C9 1.378(6)
C8 C13 1.385(5)
C9 C10 1.407(5)
C10 C11 1.385(6)
C10 C14 1.424(6)
C11 C12 1.383(5)
C12 C13 1.390(5)
C14 C15 1.200(6)
C15 C21 1.431(6)
C16 C17 1.374(7)
C16 C21 1.394(7)
C17 C18 1.397(8)
C18 C19 1.368(8)
C19 C20 1.402(6)
C20 C21 1.394(6)
C23 C24 1.374(6)
C24 C25 1.392(7)
C25 C26 1.377(7)
C26 C27 1.392(5)
C27 C28 1.457(5)
C29 C30 1.378(5)
C29 C34 1.389(5)
C30 C31 1.408(5)
C31 C32 1.383(6)
C31 C35 1.448(5)
C32 C33 1.393(5)
C33 C34 1.388(5)
C35 C36 1.195(6)
C36 C42 1.437(6)
C37 C38 1.395(7)
C37 C42 1.398(6)
C38 C39 1.386(7)
C39 C40 1.372(6)
C40 C41 1.390(5)
C41 C42 1.393(5)
